data_2003722
loop_
_publ_author_name
'Sharma, C. V. K.'
'Panneerselvam, K.'
'Desiraju, G. R.'
'Pilati, T.'

_publ_section_title
;
 Methyl 3,5-Dinitro-<i>trans</i>-cinnamate
;
_journal_issue 7
_journal_name_full 'Acta Crystallographica Section C'
_journal_page_first 1364
_journal_page_last 1366
_journal_paper_doi 10.1107/S010827019500237X
_journal_volume 51
_journal_year 1995
_chemical_formula_sum 'C10 H8 N2 O6'
_chemical_formula_weight 252.18
_chemical_melting_point 433
_chemical_name_common 'methyl 3,5-nitro-trans-cinnamate'
_chemical_name_systematic
;
 ?
;
_space_group_IT_number 14
_symmetry_cell_setting monoclinic
_symmetry_space_group_name_Hall '-P 2yn'
_symmetry_space_group_name_H-M 'P 1 21/n 1'
_audit_creation_method SHELXL
_cell_angle_alpha 90.00
_cell_angle_beta 90.56(2)
_cell_angle_gamma 90.00
_cell_formula_units_Z 4
_cell_length_a 4.842(2)
_cell_length_b 16.848(4)
_cell_length_c 13.489(3)
_cell_measurement_reflns_used 25
_cell_measurement_temperature 293(2)
_cell_measurement_theta_max 20
_cell_measurement_theta_min 10
_cell_volume 1100.4(6)
_computing_cell_refinement 'Nicolet-Siemens P3 diffractometer software'
_computing_data_collection 'Nicolet-Siemens P3 diffractometer software'
_computing_molecular_graphics
;
ORTEPII (Johnson, 1976) and PLUTO (Motherwell & Clegg, 1978)
;
_computing_publication_material SHELXL93
_computing_structure_refinement 'SHELXL93 (Sheldrick, 1993)'
_computing_structure_solution 'SHELXS86 (Sheldrick, 1990)'
_diffrn_ambient_temperature 293(2)
_diffrn_measurement_device 'Nicolet-Siemens P3'
_diffrn_measurement_method w/2\q
_diffrn_radiation_monochromator graphite
_diffrn_radiation_source 'fine-focus sealed tube'
_diffrn_radiation_type MoK\a
_diffrn_radiation_wavelength 0.71069
_diffrn_reflns_av_sigmaI/netI 0.2410
_diffrn_reflns_limit_h_max 5
_diffrn_reflns_limit_h_min 0
_diffrn_reflns_limit_k_max 20
_diffrn_reflns_limit_k_min 0
_diffrn_reflns_limit_l_max 16
_diffrn_reflns_limit_l_min -15
_diffrn_reflns_number 1932
_diffrn_reflns_theta_max 24.97
_diffrn_reflns_theta_min 1.93
_diffrn_standards_decay_% 2.5
_diffrn_standards_interval_count 200
_diffrn_standards_interval_time 100
_diffrn_standards_number 3
_exptl_absorpt_coefficient_mu 0.129
_exptl_absorpt_correction_type none
_exptl_crystal_colour 'pale yellow'
_exptl_crystal_density_diffrn 1.522
_exptl_crystal_description needles
_exptl_crystal_F_000 520
_exptl_crystal_size_max 0.33
_exptl_crystal_size_mid 0.20
_exptl_crystal_size_min 0.10
_refine_diff_density_max 0.247
_refine_diff_density_min -0.176
_refine_ls_extinction_method none
_refine_ls_goodness_of_fit_all 0.998
_refine_ls_goodness_of_fit_obs 1.228
_refine_ls_hydrogen_treatment 'H atoms refined isotropically'
_refine_ls_matrix_type full
_refine_ls_number_parameters 195
_refine_ls_number_reflns 1932
_refine_ls_number_restraints 0
_refine_ls_restrained_S_all 0.998
_refine_ls_restrained_S_obs 1.228
_refine_ls_R_factor_all 0.0938
_refine_ls_R_factor_obs 0.0476
_refine_ls_shift/esd_max 0.001
_refine_ls_shift/esd_mean 0.000
_refine_ls_structure_factor_coef Fsqd
_refine_ls_weighting_scheme
; calc w = 1/[\s^2^(F~o~^2^) + (0.0695P)^2^]
where P = (F~o~^2^ + 2F~c~^2^)/3
;
_refine_ls_wR_factor_all 0.1295
_refine_ls_wR_factor_obs 0.1175
_reflns_number_observed 1136
_reflns_number_total 1932
_reflns_observed_criterion >2\s(I)
_cod_data_source_file se1059.cif
_cod_data_source_block ester
_cod_depositor_comments
;
The following automatic conversions were performed:

'_chemical_melting_point' value '433 K' was changed to '433' - the
value should be numeric and without a unit designator.

Automatic conversion script
Id: cif_fix_values 1715 2011-07-08 13:25:40Z adriana 
;
_cod_original_sg_symbol_H-M 'P 21/n'
_cod_database_code 2003722

loop_
_symmetry_equiv_pos_as_xyz
'x, y, z'
'-x+1/2, y+1/2, -z+1/2'
'-x, -y, -z'
'x-1/2, -y-1/2, z-1/2'

loop_
_atom_site_aniso_label
_atom_site_aniso_U_11
_atom_site_aniso_U_12
_atom_site_aniso_U_13
_atom_site_aniso_U_22
_atom_site_aniso_U_23
_atom_site_aniso_U_33
C1 0.0479(13) 0.0061(11) 0.0049(10) 0.0557(15) -0.0005(11) 0.0523(14)
C2 0.0548(15) -0.0005(12) 0.0085(12) 0.049(2) 0.0018(13) 0.063(2)
C3 0.0476(13) 0.0026(11) 0.0083(11) 0.060(2) 0.0030(12) 0.0549(14)
C4 0.0534(15) 0.0127(12) 0.0087(12) 0.064(2) -0.0032(13) 0.058(2)
C5 0.0611(15) 0.0079(11) 0.0064(13) 0.0490(14) 0.0032(12) 0.063(2)
C6 0.057(2) 0.0030(12) 0.0109(13) 0.054(2) 0.0041(12) 0.059(2)
C7 0.058(2) -0.0026(12) 0.0122(12) 0.057(2) 0.0020(12) 0.0544(15)
C8 0.066(2) -0.0060(13) 0.0256(15) 0.057(2) -0.0021(14) 0.077(2)
C9 0.060(2) 0.0006(13) 0.0137(13) 0.063(2) -0.0007(13) 0.064(2)
C10 0.110(3) 0.008(2) 0.036(2) 0.070(2) -0.022(2) 0.090(3)
N1 0.0618(13) 0.0016(12) 0.0177(11) 0.078(2) 0.0010(13) 0.0658(15)
N2 0.086(2) 0.0070(12) 0.0224(14) 0.0543(14) -0.0003(12) 0.082(2)
O1 0.115(2) -0.0174(12) 0.0592(14) 0.0712(15) -0.0003(12) 0.119(2)
O2 0.0743(13) 0.0100(11) 0.0330(11) 0.100(2) 0.0007(12) 0.0811(14)
O3 0.163(3) -0.0181(13) 0.093(2) 0.0612(13) -0.0092(13) 0.159(2)
O4 0.104(2) 0.0228(11) 0.0352(15) 0.0623(12) -0.0102(12) 0.131(2)
O5 0.0888(14) -0.0070(9) 0.0391(11) 0.0593(12) -0.0157(10) 0.0943(15)
O6 0.1012(14) 0.0035(10) 0.0489(12) 0.0685(12) 0.0031(10) 0.0888(14)

loop_
_atom_site_label
_atom_site_occupancy
_atom_site_fract_x
_atom_site_fract_y
_atom_site_fract_z
_atom_site_U_iso_or_equiv
_atom_site_thermal_displace_type
_atom_site_calc_flag
_atom_site_type_symbol
C1 1 0.4867(5) 0.00069(14) 0.1782(2) 0.0519(6) Uani d C
C2 1 0.2879(5) -0.0321(2) 0.2409(2) 0.0557(6) Uani d C
C3 1 0.1450(4) 0.01628(14) 0.3045(2) 0.0542(6) Uani d C
C4 1 0.1867(5) 0.0964(2) 0.3094(2) 0.0582(7) Uani d C
C5 1 0.3844(5) 0.12769(14) 0.2486(2) 0.0576(6) Uani d C
C6 1 0.5339(5) 0.08187(15) 0.1836(2) 0.0568(6) Uani d C
C7 1 0.6499(5) -0.0470(2) 0.1086(2) 0.0563(6) Uani d C
C8 1 0.6507(6) -0.1237(2) 0.0999(2) 0.0664(8) Uani d C
C9 1 0.8277(5) -0.1658(2) 0.0291(2) 0.0624(7) Uani d C
C10 1 0.9649(10) -0.2915(3) -0.0301(3) 0.0898(11) Uani d C
N1 1 -0.0642(4) -0.0193(2) 0.3690(2) 0.0684(6) Uani d N
N2 1 0.4429(5) 0.21349(13) 0.2529(2) 0.0740(7) Uani d N
O1 1 -0.0855(5) -0.09054(14) 0.3697(2) 0.1015(8) Uani d O
O2 1 -0.2077(4) 0.02533(12) 0.4179(2) 0.0849(6) Uani d O
O3 1 0.6481(6) 0.23766(12) 0.2135(2) 0.1272(11) Uani d O
O4 1 0.2862(5) 0.25531(11) 0.2984(2) 0.0991(8) Uani d O
O5 1 0.7900(4) -0.24360(11) 0.03205(14) 0.0806(6) Uani d O
O6 1 0.9876(4) -0.13403(11) -0.02541(15) 0.0859(7) Uani d O
H2 1 0.2487(45) -0.0825(14) 0.2383(17) 0.051(7) Uiso d H
H4 1 0.0934(50) 0.1262(15) 0.3489(19) 0.063(8) Uiso d H
H6 1 0.6573(50) 0.1034(14) 0.1439(18) 0.060(7) Uiso d H
H7 1 0.7680(49) -0.0174(15) 0.0681(19) 0.067(7) Uiso d H
H8 1 0.5486(61) -0.1560(18) 0.1370(21) 0.089(10) Uiso d H
H101 1 0.9258(75) -0.3414(26) -0.0194(27) 0.118(14) Uiso d H
H102 1 0.9242(73) -0.2802(20) -0.0977(29) 0.115(13) Uiso d H
H103 1 1.1508(84) -0.2822(24) -0.0102(27) 0.127(16) Uiso d H

loop_
_atom_type_symbol
_atom_type_description
_atom_type_scat_source
_atom_type_scat_dispersion_real
_atom_type_scat_dispersion_imag
C C 'International Tables Vol C Tables 4.2.6.8 and 6.1.1.4' 0.0033 0.001
H H 'International Tables Vol C Tables 4.2.6.8 and 6.1.1.4' 0.0000 0.000
N N 'International Tables Vol C Tables 4.2.6.8 and 6.1.1.4' 0.0061 0.003
O O 'International Tables Vol C Tables 4.2.6.8 and 6.1.1.4' 0.0106 0.006

loop_
_geom_angle_atom_site_label_1
_geom_angle_atom_site_label_2
_geom_angle_atom_site_label_3
_geom_angle
_geom_angle_publ_flag
C6 C1 C2 118.1(2) yes
C6 C1 C7 118.9(2) yes
C2 C1 C7 123.0(2) yes
C3 C2 C1 119.7(2) yes
C3 C2 H2 119.5(15) ?
C1 C2 H2 120.8(15) ?
C4 C3 C2 122.8(2) yes
C4 C3 N1 118.5(2) yes
C2 C3 N1 118.8(2) yes
C3 C4 C5 117.1(2) yes
C3 C4 H4 121.8(16) ?
C5 C4 H4 121.2(16) ?
C4 C5 C6 122.6(2) yes
C4 C5 N2 119.2(2) yes
C6 C5 N2 118.2(2) yes
C5 C6 C1 119.9(2) yes
C5 C6 H6 121.1(16) ?
C1 C6 H6 119.0(16) ?
C8 C7 C1 127.2(2) yes
C8 C7 H7 118.4(15) ?
C1 C7 H7 114.5(15) ?
C7 C8 C9 122.7(3) yes
C7 C8 H8 123.6(19) ?
C9 C8 H8 113.6(19) ?
O6 C9 O5 123.4(2) yes
O6 C9 C8 124.5(3) yes
O5 C9 C8 112.1(2) yes
O5 C10 H101 108.(3) ?
O5 C10 H102 109.(2) ?
H101 C10 H102 108.(3) ?
O5 C10 H103 108.(2) ?
H101 C10 H103 109.(4) ?
H102 C10 H103 115.(3) ?
O1 N1 O2 124.1(2) yes
O1 N1 C3 118.1(2) yes
O2 N1 C3 117.8(2) yes
O3 N2 O4 123.6(2) yes
O3 N2 C5 118.3(2) yes
O4 N2 C5 118.1(2) yes
C9 O5 C10 117.0(3) yes

loop_
_geom_bond_atom_site_label_1
_geom_bond_atom_site_label_2
_geom_bond_distance
_geom_bond_publ_flag
C1 C6 1.388(3) yes
C1 C2 1.401(3) yes
C1 C7 1.472(3) yes
C2 C3 1.376(3) yes
C2 H2 0.87(2) ?
C3 C4 1.366(3) yes
C3 N1 1.470(3) yes
C4 C5 1.372(3) yes
C4 H4 0.86(3) ?
C5 C6 1.378(3) yes
C5 N2 1.474(3) yes
C6 H6 0.88(2) ?
C7 C8 1.298(3) yes
C7 H7 0.94(3) ?
C8 C9 1.472(3) yes
C8 H8 0.89(3) ?
C9 O6 1.199(3) yes
C9 O5 1.324(3) yes
C10 O5 1.444(4) yes
C10 H101 0.87(4) ?
C10 H102 0.95(4) ?
C10 H103 0.95(4) ?
N1 O1 1.204(3) yes
N1 O2 1.221(3) yes
N2 O3 1.202(3) yes
N2 O4 1.207(3) yes

loop_
_cod_related_entry_id
_cod_related_entry_database
_cod_related_entry_code
1 ChemSpider 19290555
